data_7045845
loop_
_publ_author_name
'Lynes, Amy D.'
'Hawes, Chris S.'
'Byrne, Kevin'
'Schmitt, Wolfgang'
'Gunnlaugsson, Thorfinnur'

_publ_section_title
;
 Coordination chemistry of flexible benzene-1,3,5-tricarboxamide derived
 carboxylates; notable structural resilience and vaguely familiar packing
 motifs.
;
_journal_issue 15
_journal_name_full 'Dalton transactions (Cambridge, England : 2003)'
_journal_page_first 5259
_journal_page_last 5268
_journal_paper_doi 10.1039/C8DT00439K
_journal_volume 47
_journal_year 2018
_chemical_formula_moiety 'C18 H21 N3 O9, H0.67 O0.33, 0.17(O)'
_chemical_formula_sum 'C18 H22 N3 O9.5'
_chemical_formula_weight 432.38
_space_group_crystal_system monoclinic
_space_group_IT_number 14
_space_group_name_Hall '-P 2yn'
_space_group_name_H-M_alt 'P 1 21/n 1'
_symmetry_space_group_name_Hall '-P 2yn'
_symmetry_space_group_name_H-M 'P 1 21/n 1'
_atom_sites_solution_hydrogens mixed
_atom_sites_solution_primary direct
_audit_creation_date 2017-11-22
_audit_creation_method
;
Olex2 1.2
(compiled 2017.08.10 svn.r3458 for OlexSys, GUI svn.r5381)
;
_audit_update_record
;
2017-12-21 deposited with the CCDC.
2018-03-12 downloaded from the CCDC.
;
_cell_angle_alpha 90
_cell_angle_beta 93.3610(10)
_cell_angle_gamma 90
_cell_formula_units_Z 4
_cell_length_a 13.0286(4)
_cell_length_b 6.9850(2)
_cell_length_c 22.2051(6)
_cell_measurement_reflns_used 9952
_cell_measurement_temperature 100(2)
_cell_measurement_theta_max 68.32
_cell_measurement_theta_min 3.84
_cell_volume 2017.29(10)
_computing_cell_refinement 'SAINT V8.35A (2016)'
_computing_data_reduction 'SAINT V8.35A (2016)'
_computing_molecular_graphics 'Olex2 (Dolomanov et al., 2009)'
_computing_publication_material 'Olex2 (Dolomanov et al., 2009)'
_computing_structure_refinement 'ShelXL (Sheldrick, 2015)'
_computing_structure_solution 'XT (Sheldrick, 2015)'
_diffrn_ambient_temperature 99.98
_diffrn_detector_area_resol_mean 8
_diffrn_measured_fraction_theta_full 0.998
_diffrn_measured_fraction_theta_max 0.997
_diffrn_measurement_device_type 'Bruker APEX-II CCD'
_diffrn_measurement_method '\w and \f scans'
_diffrn_radiation_monochromator graphite
_diffrn_radiation_type CuK\a
_diffrn_radiation_wavelength 1.54178
_diffrn_reflns_av_R_equivalents 0.0349
_diffrn_reflns_av_unetI/netI 0.0218
_diffrn_reflns_Laue_measured_fraction_full 0.998
_diffrn_reflns_Laue_measured_fraction_max 0.997
_diffrn_reflns_limit_h_max 15
_diffrn_reflns_limit_h_min -15
_diffrn_reflns_limit_k_max 8
_diffrn_reflns_limit_k_min -8
_diffrn_reflns_limit_l_max 26
_diffrn_reflns_limit_l_min -26
_diffrn_reflns_number 20803
_diffrn_reflns_point_group_measured_fraction_full 0.998
_diffrn_reflns_point_group_measured_fraction_max 0.997
_diffrn_reflns_theta_full 67.679
_diffrn_reflns_theta_max 68.348
_diffrn_reflns_theta_min 3.988
_diffrn_source 'sealed tube'
_diffrn_standards_number 0
_exptl_absorpt_coefficient_mu 0.999
_exptl_absorpt_correction_T_max 0.7531
_exptl_absorpt_correction_T_min 0.6862
_exptl_absorpt_correction_type multi-scan
_exptl_absorpt_process_details
'SADABS-2014/5 (Bruker,2014/5) was used for absorption correction. wR2(int) was 0.0731 before and 0.0508 after correction. The Ratio of minimum to maximum transmission is 0.9112. The \l/2 correction factor is Not present.'
_exptl_crystal_colour colourless
_exptl_crystal_colour_primary colourless
_exptl_crystal_density_diffrn 1.424
_exptl_crystal_description rod
_exptl_crystal_F_000 908
_exptl_crystal_size_max 0.17
_exptl_crystal_size_mid 0.08
_exptl_crystal_size_min 0.06
_refine_diff_density_max 0.567
_refine_diff_density_min -0.307
_refine_diff_density_rms 0.057
_refine_ls_extinction_method none
_refine_ls_goodness_of_fit_ref 1.068
_refine_ls_hydrogen_treatment mixed
_refine_ls_matrix_type full
_refine_ls_number_parameters 338
_refine_ls_number_reflns 3693
_refine_ls_number_restraints 30
_refine_ls_restrained_S_all 1.079
_refine_ls_R_factor_all 0.0510
_refine_ls_R_factor_gt 0.0477
_refine_ls_shift/su_max 0.001
_refine_ls_shift/su_mean 0.000
_refine_ls_structure_factor_coef Fsqd
_refine_ls_weighting_details 'w=1/[\s^2^(Fo^2^)+(0.0900P)^2^+0.8300P] where P=(Fo^2^+2Fc^2^)/3'
_refine_ls_weighting_scheme calc
_refine_ls_wR_factor_gt 0.1359
_refine_ls_wR_factor_ref 0.1408
_reflns_Friedel_coverage 0.000
_reflns_number_gt 3353
_reflns_number_total 3693
_reflns_threshold_expression 'I > 2\s(I)'
_cod_data_source_file c8dt00439k2.cif
_cod_data_source_block Me3L2
_cod_depositor_comments 'Adding full bibliography for 7045845--7045847.cif.'
_cod_original_formula_sum 'C18 H22 N3 O9.50'
_cod_database_code 7045845
_shelx_shelxl_version_number 2014/7
_shelx_space_group_comment
;
The symmetry employed for this shelxl refinement is uniquely defined
by the following loop, which should always be used as a source of
symmetry information in preference to the above space-group names.
They are only intended as comments.
;
_shelx_estimated_absorpt_t_max 0.942
_shelx_estimated_absorpt_t_min 0.848
_olex2_refinement_description
;
1. Fixed Uiso
 At 1.2 times of:
  All C(H) groups, All C(H,H) groups, All C(H,H,H,H) groups, All N(H) groups
 At 1.5 times of:
  All C(H,H,H) groups, All O(H) groups
2. Restrained distances
 N1-H1 = N3-H3 = N2-H2
 0.88 with sigma of 0.02
 C9A-O2A
 1.17 with sigma of 0.02
 C9A-C8
 1.49 with sigma of 0.01
 C9A-O3A
 1.33 with sigma of 0.02
 O3A-C10A
 1.45 with sigma of 0.02
 O10-H10
 0.85 with sigma of 0.02
 H10-H10_$1
 1.6 with sigma of 0.02
 O10-H10 = O10-H10_$1
 0.85 with sigma of 0.02
 H10_$1-O2_$3
 2.759 with sigma of 0.001
3. Rigid body (RIGU) restrains
 O2A, O3A, C8, C9A
 with sigma for 1-2 distances of 0.002 and sigma for 1-3 distances of 0.002
4. Others
 Fixed Sof: O2(0.85) O2A(0.15) O3(0.85) O3A(0.15) O10(0.33333) H10(0.6667)
 H8AA(0.85) H8AB(0.85) H8BC(0.15) H8BD(0.15) C9(0.85) C9A(0.15) C10(0.85)
 H10A(0.85) H10B(0.85) H10C(0.85) C10A(0.15) H10D(0.15) H10E(0.15) H10F(0.15)
 O11(0.16667)
5.a Secondary CH2 refined with riding coordinates:
 C8(H8AA,H8AB), C8(H8BC,H8BD), C12(H12A,H12B), C16(H16A,H16B)
5.b Aromatic/amide H refined with riding coordinates:
 C2(H2A), C4(H4), C6(H6)
5.c Idealised Me refined as rotating group:
 C10(H10A,H10B,H10C), C10A(H10D,H10E,H10F), C14(H14A,H14B,H14C), C18(H18A,H18B,
 H18C)
;
_olex2_submission_special_instructions 'No special instructions were received'

loop_
_space_group_symop_operation_xyz
'x, y, z'
'-x+1/2, y+1/2, -z+1/2'
'-x, -y, -z'
'x-1/2, -y-1/2, z-1/2'

loop_
_atom_site_label
_atom_site_type_symbol
_atom_site_fract_x
_atom_site_fract_y
_atom_site_fract_z
_atom_site_U_iso_or_equiv
_atom_site_adp_type
_atom_site_occupancy
_atom_site_site_symmetry_order
_atom_site_calc_flag
_atom_site_refinement_flags_posn
_atom_site_refinement_flags_adp
_atom_site_refinement_flags_occupancy
_atom_site_disorder_assembly
_atom_site_disorder_group
O1 O 0.12477(9) 0.87067(17) 0.60774(5) 0.0307(3) Uani 1 1 d . . . . .
O5 O 0.60329(10) 0.39114(19) 0.76955(6) 0.0355(3) Uani 1 1 d . . . . .
O2 O 0.1263(2) 0.4069(5) 0.53407(14) 0.0498(8) Uani 0.85 1 d D . . A 1
O2A O 0.2126(12) 0.5294(16) 0.4366(4) 0.050(3) Uani 0.15 1 d D U . B 2
O3 O 0.15155(15) 0.5290(3) 0.44290(7) 0.0364(4) Uani 0.85 1 d . . . A 1
O3A O 0.1604(11) 0.408(2) 0.5263(7) 0.030(2) Uani 0.15 1 d D U . B 2
O4 O 0.53498(9) 0.87786(16) 0.76912(5) 0.0271(3) Uani 1 1 d . . . . .
O6 O 0.73236(9) 0.36763(19) 0.84044(6) 0.0337(3) Uani 1 1 d . . . . .
O7 O 0.11245(9) 0.86207(17) 0.88643(5) 0.0306(3) Uani 1 1 d . . . . .
O8 O -0.01314(13) 0.3526(2) 0.90048(7) 0.0508(4) Uani 1 1 d . . . . .
O9 O -0.13039(12) 0.5150(2) 0.94903(6) 0.0467(4) Uani 1 1 d . . . . .
O10 O 0.0185(4) 0.9389(7) 0.4905(2) 0.0553(13) Uani 0.3333 1 d D . . C 1
H10 H 0.0529(9) 1.0466(19) 0.504(2) 0.083 Uiso 0.6667 1 d DR . . D 1
N1 N 0.25967(11) 0.6805(2) 0.58901(6) 0.0277(3) Uani 1 1 d D . . . .
H1 H 0.3051(15) 0.596(3) 0.6036(9) 0.033 Uiso 1 1 d DR . . . .
N2 N 0.50188(10) 0.6512(2) 0.83871(6) 0.0247(3) Uani 1 1 d D . . . .
H2 H 0.4553(14) 0.575(3) 0.8521(9) 0.030 Uiso 1 1 d DR . . . .
N3 N 0.01699(10) 0.6633(2) 0.82579(6) 0.0237(3) Uani 1 1 d D . . . .
H3 H 0.0115(16) 0.588(3) 0.7942(8) 0.028 Uiso 1 1 d DR . . . .
C1 C 0.23285(12) 0.7669(2) 0.69175(7) 0.0223(3) Uani 1 1 d . . . . .
C2 C 0.33583(12) 0.7686(2) 0.71233(7) 0.0225(3) Uani 1 1 d . . . . .
H2A H 0.3883 0.7691 0.6843 0.027 Uiso 1 1 calc R . . . .
C3 C 0.36181(12) 0.7696(2) 0.77413(7) 0.0226(3) Uani 1 1 d . . . . .
C4 C 0.28555(12) 0.7688(2) 0.81525(7) 0.0223(3) Uani 1 1 d . . . . .
H4 H 0.3035 0.7710 0.8573 0.027 Uiso 1 1 calc R . . . .
C5 C 0.18210(12) 0.7646(2) 0.79442(7) 0.0224(3) Uani 1 1 d . . . . .
C6 C 0.15584(12) 0.7647(2) 0.73286(7) 0.0220(3) Uani 1 1 d . . . . .
H6 H 0.0856 0.7633 0.7188 0.026 Uiso 1 1 calc R . . . .
C7 C 0.20119(12) 0.7758(2) 0.62590(7) 0.0238(3) Uani 1 1 d . . . . .
C8 C 0.23930(15) 0.6825(3) 0.52440(8) 0.0356(4) Uani 1 1 d D U . . .
H8AA H 0.3049 0.6680 0.5045 0.043 Uiso 0.85 1 calc R . . E 1
H8AB H 0.2089 0.8074 0.5121 0.043 Uiso 0.85 1 calc R . . E 1
H8BC H 0.3052 0.7176 0.5072 0.043 Uiso 0.15 1 calc R . . F 2
H8BD H 0.1922 0.7916 0.5159 0.043 Uiso 0.15 1 calc R . . F 2
C9 C 0.1656(2) 0.5211(4) 0.50339(12) 0.0317(6) Uani 0.85 1 d . . . A 1
C9A C 0.1983(13) 0.5259(18) 0.4879(6) 0.038(3) Uani 0.15 1 d D U . B 2
C10 C 0.0770(2) 0.3981(4) 0.41564(12) 0.0482(6) Uani 0.85 1 d . . . A 1
H10A H 0.0765 0.4093 0.3716 0.072 Uiso 0.85 1 calc GR . . A 1
H10B H 0.0087 0.4291 0.4291 0.072 Uiso 0.85 1 calc GR . . A 1
H10C H 0.0952 0.2668 0.4276 0.072 Uiso 0.85 1 calc GR . . A 1
C10A C 0.1170(17) 0.248(2) 0.4907(7) 0.064(5) Uani 0.15 1 d D . . B 2
H10D H 0.0766 0.1665 0.5164 0.095 Uiso 0.15 1 calc GR . . B 2
H10E H 0.1729 0.1725 0.4749 0.095 Uiso 0.15 1 calc GR . . B 2
H10F H 0.0726 0.2972 0.4571 0.095 Uiso 0.15 1 calc GR . . B 2
C11 C 0.47411(12) 0.7721(2) 0.79385(7) 0.0227(3) Uani 1 1 d . . . . .
C12 C 0.60842(12) 0.6071(2) 0.85446(7) 0.0256(4) Uani 1 1 d . . . . .
H12A H 0.6164 0.5706 0.8976 0.031 Uiso 1 1 calc R . . . .
H12B H 0.6511 0.7220 0.8485 0.031 Uiso 1 1 calc R . . . .
C13 C 0.64544(12) 0.4441(2) 0.81591(7) 0.0255(4) Uani 1 1 d . . . . .
C14 C 0.77369(15) 0.2079(3) 0.80758(10) 0.0421(5) Uani 1 1 d . . . . .
H14A H 0.7979 0.2538 0.7692 0.063 Uiso 1 1 calc GR . . . .
H14B H 0.7199 0.1116 0.7998 0.063 Uiso 1 1 calc GR . . . .
H14C H 0.8312 0.1507 0.8316 0.063 Uiso 1 1 calc GR . . . .
C15 C 0.10111(12) 0.7672(2) 0.83942(7) 0.0229(3) Uani 1 1 d . . . . .
C16 C -0.06799(13) 0.6632(2) 0.86442(8) 0.0281(4) Uani 1 1 d . . . . .
H16A H -0.1333 0.6620 0.8392 0.034 Uiso 1 1 calc R . . . .
H16B H -0.0661 0.7823 0.8887 0.034 Uiso 1 1 calc R . . . .
C17 C -0.06534(15) 0.4927(3) 0.90628(8) 0.0363(4) Uani 1 1 d . . . . .
C18 C -0.1401(3) 0.3498(4) 0.98832(12) 0.0734(9) Uani 1 1 d . . . . .
H18A H -0.1775 0.2478 0.9661 0.110 Uiso 1 1 calc GR . . . .
H18B H -0.1778 0.3868 1.0234 0.110 Uiso 1 1 calc GR . . . .
H18C H -0.0715 0.3038 1.0018 0.110 Uiso 1 1 calc GR . . . .
O11 O 0.0000 0.0000 1.0000 0.123(5) Uani 0.3333 2 d S T P . .

loop_
_atom_site_aniso_label
_atom_site_aniso_U_11
_atom_site_aniso_U_22
_atom_site_aniso_U_33
_atom_site_aniso_U_23
_atom_site_aniso_U_13
_atom_site_aniso_U_12
O1 0.0307(6) 0.0312(6) 0.0295(6) 0.0000(5) -0.0033(5) 0.0093(5)
O5 0.0363(7) 0.0380(7) 0.0314(7) -0.0065(5) -0.0051(5) -0.0016(5)
O2 0.0592(19) 0.0458(12) 0.0436(14) 0.0081(10) -0.0032(11) -0.0121(13)
O2A 0.081(8) 0.044(5) 0.026(3) 0.000(3) -0.004(3) 0.012(5)
O3 0.0438(9) 0.0391(9) 0.0255(8) -0.0045(6) -0.0054(7) 0.0070(8)
O3A 0.041(6) 0.027(4) 0.021(4) -0.002(3) -0.013(4) 0.019(3)
O4 0.0240(6) 0.0270(6) 0.0304(6) 0.0059(5) 0.0014(4) -0.0025(4)
O6 0.0256(6) 0.0374(7) 0.0377(7) -0.0065(5) -0.0016(5) 0.0039(5)
O7 0.0335(6) 0.0319(6) 0.0268(6) -0.0054(5) 0.0051(5) -0.0083(5)
O8 0.0601(10) 0.0384(8) 0.0546(9) 0.0149(7) 0.0085(7) 0.0008(7)
O9 0.0611(9) 0.0497(9) 0.0306(7) 0.0018(6) 0.0151(6) -0.0158(7)
O10 0.073(4) 0.060(3) 0.031(2) 0.017(2) -0.012(2) -0.010(3)
N1 0.0299(7) 0.0310(7) 0.0221(7) 0.0018(6) 0.0005(5) 0.0068(6)
N2 0.0227(7) 0.0241(7) 0.0271(7) 0.0040(5) -0.0006(5) -0.0035(5)
N3 0.0249(7) 0.0234(7) 0.0230(6) -0.0018(5) 0.0028(5) -0.0025(5)
C1 0.0261(8) 0.0153(7) 0.0253(8) 0.0000(6) 0.0009(6) 0.0014(6)
C2 0.0255(8) 0.0163(7) 0.0258(8) 0.0006(6) 0.0018(6) 0.0007(6)
C3 0.0255(8) 0.0147(7) 0.0274(8) 0.0008(6) -0.0005(6) -0.0005(6)
C4 0.0263(8) 0.0164(7) 0.0241(8) 0.0008(6) -0.0007(6) -0.0013(6)
C5 0.0264(8) 0.0146(7) 0.0262(8) 0.0005(6) 0.0023(6) -0.0006(6)
C6 0.0226(7) 0.0161(7) 0.0272(8) 0.0003(6) -0.0007(6) 0.0001(6)
C7 0.0242(8) 0.0200(7) 0.0272(8) 0.0013(6) 0.0001(6) -0.0004(6)
C8 0.0395(10) 0.0441(10) 0.0232(8) 0.0023(7) 0.0034(7) 0.0046(8)
C9 0.0372(14) 0.0317(14) 0.0261(13) -0.0042(11) 0.0007(10) 0.0138(10)
C9A 0.051(8) 0.035(4) 0.027(3) 0.004(3) -0.009(3) 0.020(4)
C10 0.0584(15) 0.0410(13) 0.0432(13) -0.0131(11) -0.0141(11) 0.0075(11)
C10A 0.088(13) 0.057(10) 0.044(8) -0.006(7) -0.014(8) -0.013(9)
C11 0.0258(8) 0.0190(7) 0.0232(7) -0.0014(6) 0.0016(6) -0.0005(6)
C12 0.0247(8) 0.0256(8) 0.0260(8) 0.0027(6) -0.0032(6) -0.0017(6)
C13 0.0229(7) 0.0266(8) 0.0272(8) 0.0039(6) 0.0016(6) -0.0057(6)
C14 0.0331(9) 0.0427(11) 0.0506(12) -0.0110(9) 0.0033(8) 0.0072(8)
C15 0.0265(8) 0.0185(7) 0.0235(8) 0.0017(6) 0.0000(6) 0.0005(6)
C16 0.0270(8) 0.0290(9) 0.0287(8) -0.0010(7) 0.0053(6) -0.0021(7)
C17 0.0422(10) 0.0375(10) 0.0292(9) 0.0016(8) 0.0007(8) -0.0139(8)
C18 0.102(2) 0.0718(18) 0.0490(14) 0.0165(13) 0.0219(14) -0.0280(16)
O11 0.077(7) 0.210(16) 0.083(7) 0.003(8) 0.027(6) 0.036(8)

loop_
_atom_type_symbol
_atom_type_description
_atom_type_scat_dispersion_real
_atom_type_scat_dispersion_imag
_atom_type_scat_source
C C 0.0181 0.0091 'International Tables Vol C Tables 4.2.6.8 and 6.1.1.4'
H H 0.0000 0.0000 'International Tables Vol C Tables 4.2.6.8 and 6.1.1.4'
N N 0.0311 0.0180 'International Tables Vol C Tables 4.2.6.8 and 6.1.1.4'
O O 0.0492 0.0322 'International Tables Vol C Tables 4.2.6.8 and 6.1.1.4'

loop_
_geom_angle_atom_site_label_1
_geom_angle_atom_site_label_2
_geom_angle_atom_site_label_3
_geom_angle
C9 O3 C10 116.2(2)
C9A O3A C10A 106.1(13)
C13 O6 C14 115.56(14)
C17 O9 C18 114.8(2)
C7 N1 H1 120.2(14)
C7 N1 C8 121.93(14)
C8 N1 H1 116.8(14)
C11 N2 H2 118.3(14)
C11 N2 C12 121.90(14)
C12 N2 H2 117.8(14)
C15 N3 H3 122.5(14)
C15 N3 C16 120.99(14)
C16 N3 H3 116.5(14)
C2 C1 C6 120.10(14)
C2 C1 C7 121.70(14)
C6 C1 C7 118.15(14)
C1 C2 H2A 120.1
C1 C2 C3 119.81(15)
C3 C2 H2A 120.1
C2 C3 C11 117.59(14)
C4 C3 C2 120.37(14)
C4 C3 C11 122.04(14)
C3 C4 H4 120.2
C3 C4 C5 119.68(14)
C5 C4 H4 120.2
C4 C5 C15 118.86(14)
C6 C5 C4 120.14(15)
C6 C5 C15 120.97(14)
C1 C6 H6 120.1
C5 C6 C1 119.90(14)
C5 C6 H6 120.1
O1 C7 N1 122.95(15)
O1 C7 C1 120.57(14)
N1 C7 C1 116.48(14)
N1 C8 H8AA 109.3
N1 C8 H8AB 109.3
N1 C8 H8BC 105.8
N1 C8 H8BD 105.8
N1 C8 C9 111.73(17)
N1 C8 C9A 126.2(6)
H8AA C8 H8AB 107.9
H8BC C8 H8BD 106.2
C9 C8 H8AA 109.3
C9 C8 H8AB 109.3
C9A C8 H8BC 105.8
C9A C8 H8BD 105.8
O2 C9 O3 124.3(2)
O2 C9 C8 127.1(3)
O3 C9 C8 108.6(2)
O2A C9A O3A 137.9(12)
O2A C9A C8 117.3(12)
O3A C9A C8 104.6(10)
O3 C10 H10A 109.5
O3 C10 H10B 109.5
O3 C10 H10C 109.5
H10A C10 H10B 109.5
H10A C10 H10C 109.5
H10B C10 H10C 109.5
O3A C10A H10D 109.5
O3A C10A H10E 109.5
O3A C10A H10F 109.5
H10D C10A H10E 109.5
H10D C10A H10F 109.5
H10E C10A H10F 109.5
O4 C11 N2 123.70(15)
O4 C11 C3 121.12(14)
N2 C11 C3 115.17(13)
N2 C12 H12A 109.5
N2 C12 H12B 109.5
N2 C12 C13 110.84(13)
H12A C12 H12B 108.1
C13 C12 H12A 109.5
C13 C12 H12B 109.5
O5 C13 O6 124.14(16)
O5 C13 C12 124.85(15)
O6 C13 C12 111.01(13)
O6 C14 H14A 109.5
O6 C14 H14B 109.5
O6 C14 H14C 109.5
H14A C14 H14B 109.5
H14A C14 H14C 109.5
H14B C14 H14C 109.5
O7 C15 N3 122.57(15)
O7 C15 C5 121.06(14)
N3 C15 C5 116.37(14)
N3 C16 H16A 109.2
N3 C16 H16B 109.2
N3 C16 C17 112.11(15)
H16A C16 H16B 107.9
C17 C16 H16A 109.2
C17 C16 H16B 109.2
O8 C17 O9 124.36(18)
O8 C17 C16 124.64(17)
O9 C17 C16 110.97(17)
O9 C18 H18A 109.5
O9 C18 H18B 109.5
O9 C18 H18C 109.5
H18A C18 H18B 109.5
H18A C18 H18C 109.5
H18B C18 H18C 109.5

loop_
_geom_bond_atom_site_label_1
_geom_bond_atom_site_label_2
_geom_bond_distance
O1 C7 1.243(2)
O5 C13 1.197(2)
O2 C9 1.184(4)
O2A C9A 1.166(14)
O3 C9 1.346(3)
O3 C10 1.441(3)
O3A C9A 1.303(16)
O3A C10A 1.466(15)
O4 C11 1.236(2)
O6 C13 1.339(2)
O6 C14 1.454(2)
O7 C15 1.238(2)
O8 C17 1.203(3)
O9 C17 1.318(2)
O9 C18 1.456(3)
O10 H10 0.919(7)
N1 H1 0.884(16)
N1 C7 1.330(2)
N1 C8 1.444(2)
N2 H2 0.872(16)
N2 C11 1.339(2)
N2 C12 1.445(2)
N3 H3 0.878(15)
N3 C15 1.334(2)
N3 C16 1.440(2)
C1 C2 1.392(2)
C1 C6 1.396(2)
C1 C7 1.497(2)
C2 H2A 0.9500
C2 C3 1.394(2)
C3 C4 1.388(2)
C3 C11 1.503(2)
C4 H4 0.9500
C4 C5 1.399(2)
C5 C6 1.389(2)
C5 C15 1.495(2)
C6 H6 0.9500
C8 H8AA 0.9900
C8 H8AB 0.9900
C8 H8BC 0.9900
C8 H8BD 0.9900
C8 C9 1.536(3)
C8 C9A 1.444(9)
C10 H10A 0.9800
C10 H10B 0.9800
C10 H10C 0.9800
C10A H10D 0.9800
C10A H10E 0.9800
C10A H10F 0.9800
C12 H12A 0.9900
C12 H12B 0.9900
C12 C13 1.520(2)
C14 H14A 0.9800
C14 H14B 0.9800
C14 H14C 0.9800
C16 H16A 0.9900
C16 H16B 0.9900
C16 C17 1.510(2)
C18 H18A 0.9800
C18 H18B 0.9800
C18 H18C 0.9800

loop_
_geom_hbond_atom_site_label_D
_geom_hbond_atom_site_label_H
_geom_hbond_atom_site_label_A
_geom_hbond_distance_DH
_geom_hbond_distance_HA
_geom_hbond_distance_DA
_geom_hbond_angle_DHA
_geom_hbond_site_symmetry_A
N1 H1 O7 0.884(16) 1.960(17) 2.8132(18) 162(2) 2_546
N2 H2 O1 0.872(16) 2.008(16) 2.8647(18) 167(2) 2_546
N3 H3 O4 0.878(15) 2.095(16) 2.9509(18) 164.6(19) 2_546
C8 H8BD O1 0.99 2.33 2.775(2) 106.1 .
C16 H16B O7 0.99 2.40 2.749(2) 100.2 .
C18 H18C O11 0.98 2.32 3.052(4) 130.9 .

loop_
_geom_torsion_atom_site_label_1
_geom_torsion_atom_site_label_2
_geom_torsion_atom_site_label_3
_geom_torsion_atom_site_label_4
_geom_torsion
N1 C8 C9 O2 1.3(4)
N1 C8 C9 O3 -178.85(18)
N1 C8 C9A O2A -159.2(11)
N1 C8 C9A O3A 15.9(16)
N2 C12 C13 O5 17.5(2)
N2 C12 C13 O6 -162.92(13)
N3 C16 C17 O8 -14.8(3)
N3 C16 C17 O9 167.19(15)
C1 C2 C3 C4 0.0(2)
C1 C2 C3 C11 -179.80(13)
C2 C1 C6 C5 0.1(2)
C2 C1 C7 O1 -141.43(16)
C2 C1 C7 N1 37.6(2)
C2 C3 C4 C5 0.8(2)
C2 C3 C11 O4 43.7(2)
C2 C3 C11 N2 -135.44(15)
C3 C4 C5 C6 -1.1(2)
C3 C4 C5 C15 -178.96(13)
C4 C3 C11 O4 -136.13(16)
C4 C3 C11 N2 44.7(2)
C4 C5 C6 C1 0.7(2)
C4 C5 C15 O7 36.4(2)
C4 C5 C15 N3 -143.92(15)
C6 C1 C2 C3 -0.5(2)
C6 C1 C7 O1 35.9(2)
C6 C1 C7 N1 -145.08(15)
C6 C5 C15 O7 -141.41(16)
C6 C5 C15 N3 38.3(2)
C7 N1 C8 C9 -89.1(2)
C7 N1 C8 C9A -107.5(9)
C7 C1 C2 C3 176.85(14)
C7 C1 C6 C5 -177.29(13)
C8 N1 C7 O1 0.9(3)
C8 N1 C7 C1 -178.07(15)
C10 O3 C9 O2 5.2(4)
C10 O3 C9 C8 -174.6(2)
C10A O3A C9A O2A -7(3)
C10A O3A C9A C8 179.4(13)
C11 N2 C12 C13 -86.11(18)
C11 C3 C4 C5 -179.42(14)
C12 N2 C11 O4 -12.1(2)
C12 N2 C11 C3 166.98(14)
C14 O6 C13 O5 -1.4(2)
C14 O6 C13 C12 179.04(14)
C15 N3 C16 C17 -97.72(18)
C15 C5 C6 C1 178.47(13)
C16 N3 C15 O7 2.8(2)
C16 N3 C15 C5 -176.83(14)
C18 O9 C17 O8 -3.4(3)
C18 O9 C17 C16 174.59(19)
